data_1563246
loop_
_publ_author_name
'Zhao, Jing'
'Liang, Jingjing'
'Pan, Yingli'
'Zhang, Yong'
'Jia, Dingxian'

_publ_section_title
;
 Effect of lanthanide contraction on the mixed polyamine systems
 Ln/Sb/Se/(en+dien) and Ln/Sb/Se/(en+trien): Syntheses and
 characterizations of lanthanide complexes with a tetraelenidoantimonate
 ligand
;
_journal_issue 6
_journal_name_full 'Journal of Solid State Chemistry'
_journal_page_first 1451
_journal_page_last 1458
_journal_paper_doi 10.1016/j.jssc.2011.03.039
_journal_volume 184
_journal_year 2011
_chemical_formula_moiety 'C8 H29 N7 Nd Sb Se4'
_chemical_formula_sum 'C8 H29 N7 Nd Sb Se4'
_chemical_formula_weight 805.21
_space_group_IT_number 14
_space_group_name_Hall '-P 2yn'
_space_group_name_H-M_alt 'P 1 21/n 1'
_symmetry_cell_setting monoclinic
_symmetry_Int_Tables_number 14
_symmetry_space_group_name_Hall '-P 2yn'
_symmetry_space_group_name_H-M 'P 1 21/n 1'
_atom_sites_solution_hydrogens geom
_atom_sites_solution_primary direct
_atom_sites_solution_secondary difmap
_audit_creation_method SHELXL-97
_cell_angle_alpha 90.00
_cell_angle_beta 109.211(3)
_cell_angle_gamma 90.00
_cell_formula_units_Z 4
_cell_length_a 8.6186(14)
_cell_length_b 27.777(4)
_cell_length_c 9.3125(15)
_cell_measurement_reflns_used 7231
_cell_measurement_temperature 293(2)
_cell_measurement_theta_max 25.35
_cell_measurement_theta_min 3.2
_cell_volume 2105.3(6)
_computing_cell_refinement CrystalClear
_computing_data_collection CrystalClear
_computing_data_reduction CrystalStructure
_computing_structure_refinement 'SHELXL-97 (Sheldrick, 1997)'
_computing_structure_solution 'SHELXS-97 (Sheldrick, 1990)'
_diffrn_ambient_temperature 293(2)
_diffrn_detector_area_resol_mean 7.31
_diffrn_measured_fraction_theta_full 0.998
_diffrn_measured_fraction_theta_max 0.998
_diffrn_measurement_device_type 'Rigaku Mercury'
_diffrn_measurement_method \w
_diffrn_radiation_monochromator graphite
_diffrn_radiation_source 'fine-focus sealed tube'
_diffrn_radiation_type MoK\a
_diffrn_radiation_wavelength 0.71073
_diffrn_reflns_av_R_equivalents 0.0771
_diffrn_reflns_av_sigmaI/netI 0.0546
_diffrn_reflns_limit_h_max 10
_diffrn_reflns_limit_h_min -10
_diffrn_reflns_limit_k_max 32
_diffrn_reflns_limit_k_min -33
_diffrn_reflns_limit_l_max 11
_diffrn_reflns_limit_l_min -11
_diffrn_reflns_number 20384
_diffrn_reflns_theta_full 25.35
_diffrn_reflns_theta_max 25.35
_diffrn_reflns_theta_min 3.16
_exptl_absorpt_coefficient_mu 10.641
_exptl_absorpt_correction_T_max 0.4159
_exptl_absorpt_correction_T_min 0.0660
_exptl_absorpt_correction_type multi-scan
_exptl_absorpt_process_details 'Jacobson, R. (1998) Private communication'
_exptl_crystal_colour red
_exptl_crystal_density_diffrn 2.540
_exptl_crystal_density_method 'not measured'
_exptl_crystal_description block
_exptl_crystal_F_000 1492
_exptl_crystal_size_max 0.56
_exptl_crystal_size_mid 0.20
_exptl_crystal_size_min 0.10
_refine_diff_density_max 1.037
_refine_diff_density_min -1.373
_refine_diff_density_rms 0.182
_refine_ls_extinction_method none
_refine_ls_goodness_of_fit_ref 1.157
_refine_ls_hydrogen_treatment constr
_refine_ls_matrix_type full
_refine_ls_number_parameters 185
_refine_ls_number_reflns 3855
_refine_ls_number_restraints 0
_refine_ls_restrained_S_all 1.157
_refine_ls_R_factor_all 0.0536
_refine_ls_R_factor_gt 0.0421
_refine_ls_shift/su_max 0.001
_refine_ls_shift/su_mean 0.000
_refine_ls_structure_factor_coef Fsqd
_refine_ls_weighting_details 'calc w=1/[\s^2^(Fo^2^)+(0.0252P)^2^+1.5362P] where P=(Fo^2^+2Fc^2^)/3'
_refine_ls_weighting_scheme calc
_refine_ls_wR_factor_gt 0.0809
_refine_ls_wR_factor_ref 0.0848
_reflns_number_gt 3324
_reflns_number_total 3855
_reflns_threshold_expression >2sigma(I)
_cod_data_source_file JSSC-2011-184-1451.cif
_cod_data_source_block complex_1b
_cod_original_sg_symbol_H-M 'P 21/n '
_cod_database_code 1563246

loop_
_symmetry_equiv_pos_as_xyz
'x, y, z'
'-x+1/2, y+1/2, -z+1/2'
'-x, -y, -z'
'x-1/2, -y-1/2, z-1/2'

loop_
_atom_site_label
_atom_site_type_symbol
_atom_site_fract_x
_atom_site_fract_y
_atom_site_fract_z
_atom_site_U_iso_or_equiv
_atom_site_adp_type
_atom_site_occupancy
_atom_site_symmetry_multiplicity
_atom_site_calc_flag
_atom_site_refinement_flags
_atom_site_disorder_assembly
_atom_site_disorder_group
Sb1 Sb -0.15407(5) 0.120029(17) 0.33206(5) 0.02247(14) Uani 1 1 d . . .
Se1 Se 0.09570(9) 0.07323(3) 0.35227(9) 0.0325(2) Uani 1 1 d . . .
Se2 Se -0.08574(9) 0.15376(3) 0.59271(8) 0.0322(2) Uani 1 1 d . . .
Se3 Se -0.18045(11) 0.18419(3) 0.14399(9) 0.0417(2) Uani 1 1 d . . .
Se4 Se -0.40638(10) 0.07144(3) 0.26648(9) 0.0383(2) Uani 1 1 d . . .
Nd1 Nd 0.28419(4) 0.122841(13) 0.66092(4) 0.02017(12) Uani 1 1 d . . .
N1 N 0.2061(7) 0.2005(2) 0.4791(7) 0.0349(16) Uani 1 1 d . . .
H1A H 0.1043 0.1961 0.4128 0.042 Uiso 1 1 calc R . .
H1B H 0.2021 0.2261 0.5369 0.042 Uiso 1 1 calc R . .
N2 N 0.5040(9) 0.1556(3) 0.5469(10) 0.058(2) Uani 1 1 d . . .
H2A H 0.6027 0.1536 0.6202 0.070 Uiso 1 1 calc R . .
H2B H 0.5064 0.1354 0.4721 0.070 Uiso 1 1 calc R . .
N3 N 0.4564(7) 0.0505(2) 0.6001(7) 0.0299(14) Uani 1 1 d . . .
H3A H 0.4013 0.0229 0.5997 0.036 Uiso 1 1 calc R . .
H3B H 0.4605 0.0547 0.5056 0.036 Uiso 1 1 calc R . .
N4 N 0.5639(8) 0.1011(3) 0.8754(7) 0.0479(19) Uani 1 1 d . . .
H4A H 0.6385 0.1239 0.8762 0.057 Uiso 1 1 calc R . .
H4B H 0.5478 0.1022 0.9661 0.057 Uiso 1 1 calc R . .
N5 N 0.1565(8) 0.0429(2) 0.7297(8) 0.0450(18) Uani 1 1 d . . .
H5A H 0.0582 0.0381 0.6579 0.054 Uiso 1 1 calc R . .
H5B H 0.2218 0.0182 0.7246 0.054 Uiso 1 1 calc R . .
N6 N 0.2234(9) 0.1230(2) 0.9210(7) 0.0435(18) Uani 1 1 d . . .
H6 H 0.3213 0.1132 0.9879 0.052 Uiso 1 1 calc R . .
N7 N 0.3867(9) 0.2006(2) 0.8394(8) 0.0453(18) Uani 1 1 d . . .
H7A H 0.4972 0.2013 0.8703 0.054 Uiso 1 1 calc R . .
H7B H 0.3504 0.2271 0.7824 0.054 Uiso 1 1 calc R . .
C1 C 0.3136(12) 0.2124(4) 0.3928(10) 0.056(3) Uani 1 1 d . . .
H1C H 0.2984 0.2459 0.3618 0.067 Uiso 1 1 calc R . .
H1D H 0.2859 0.1927 0.3019 0.067 Uiso 1 1 calc R . .
C2 C 0.4872(11) 0.2042(3) 0.4859(12) 0.057(3) Uani 1 1 d . . .
H2C H 0.5572 0.2083 0.4238 0.068 Uiso 1 1 calc R . .
H2D H 0.5205 0.2273 0.5684 0.068 Uiso 1 1 calc R . .
C3 C 0.6262(9) 0.0444(3) 0.7049(9) 0.042(2) Uani 1 1 d . . .
H3C H 0.6627 0.0116 0.6987 0.050 Uiso 1 1 calc R . .
H3D H 0.6992 0.0661 0.6762 0.050 Uiso 1 1 calc R . .
C4 C 0.6316(11) 0.0547(3) 0.8598(9) 0.051(2) Uani 1 1 d . . .
H4C H 0.5710 0.0299 0.8923 0.061 Uiso 1 1 calc R . .
H4D H 0.7449 0.0534 0.9265 0.061 Uiso 1 1 calc R . .
C5 C 0.1334(14) 0.0415(4) 0.8788(13) 0.073(3) Uani 1 1 d . . .
H5C H 0.0363 0.0226 0.8703 0.088 Uiso 1 1 calc R . .
H5D H 0.2268 0.0253 0.9501 0.088 Uiso 1 1 calc R . .
C6 C 0.1163(15) 0.0874(5) 0.9381(12) 0.079(4) Uani 1 1 d . . .
H6A H 0.0045 0.0984 0.8890 0.095 Uiso 1 1 calc R . .
H6B H 0.1322 0.0838 1.0456 0.095 Uiso 1 1 calc R . .
C7 C 0.2083(14) 0.1701(4) 0.9742(13) 0.078(2) Uani 1 1 d . . .
H7C H 0.2058 0.1676 1.0773 0.093 Uiso 1 1 calc R . .
H7D H 0.1035 0.1833 0.9120 0.093 Uiso 1 1 calc R . .
C8 C 0.3351(14) 0.2037(4) 0.9738(13) 0.078(2) Uani 1 1 d . . .
H8A H 0.4300 0.1981 1.0635 0.093 Uiso 1 1 calc R . .
H8B H 0.2961 0.2361 0.9808 0.093 Uiso 1 1 calc R . .

loop_
_atom_site_aniso_label
_atom_site_aniso_U_11
_atom_site_aniso_U_22
_atom_site_aniso_U_33
_atom_site_aniso_U_23
_atom_site_aniso_U_13
_atom_site_aniso_U_12
Sb1 0.0201(3) 0.0236(3) 0.0207(3) 0.0009(2) 0.0026(2) -0.00059(19)
Se1 0.0293(4) 0.0371(5) 0.0273(4) -0.0080(4) 0.0041(3) 0.0073(3)
Se2 0.0238(4) 0.0453(5) 0.0260(4) -0.0079(4) 0.0061(3) 0.0043(4)
Se3 0.0509(5) 0.0296(5) 0.0335(5) 0.0100(4) -0.0012(4) -0.0064(4)
Se4 0.0327(5) 0.0436(5) 0.0377(5) -0.0025(4) 0.0103(4) -0.0154(4)
Nd1 0.0187(2) 0.0198(2) 0.0205(2) -0.00097(15) 0.00441(16) 0.00118(15)
N1 0.028(4) 0.042(4) 0.030(4) 0.001(3) 0.003(3) -0.009(3)
N2 0.043(4) 0.045(5) 0.097(7) 0.020(4) 0.038(4) 0.006(4)
N3 0.029(3) 0.026(3) 0.034(4) -0.002(3) 0.009(3) 0.003(3)
N4 0.041(4) 0.057(5) 0.034(4) -0.013(4) -0.003(3) 0.017(4)
N5 0.049(4) 0.037(4) 0.053(5) 0.006(4) 0.023(4) -0.003(3)
N6 0.061(5) 0.045(5) 0.027(4) -0.001(3) 0.017(3) -0.002(4)
N7 0.055(5) 0.032(4) 0.043(4) 0.001(3) 0.009(4) 0.005(3)
C1 0.070(7) 0.059(7) 0.044(6) 0.000(5) 0.027(5) -0.009(5)
C2 0.057(6) 0.034(5) 0.098(8) 0.017(5) 0.052(6) -0.001(5)
C3 0.038(5) 0.029(5) 0.056(6) -0.009(4) 0.012(4) 0.007(4)
C4 0.043(5) 0.061(6) 0.039(5) 0.005(5) 0.000(4) 0.026(5)
C5 0.100(9) 0.062(8) 0.076(8) 0.023(6) 0.052(7) 0.000(6)
C6 0.104(9) 0.107(10) 0.046(6) -0.014(6) 0.051(6) -0.036(8)
C7 0.093(6) 0.072(6) 0.078(6) -0.034(5) 0.043(5) -0.010(4)
C8 0.093(6) 0.072(6) 0.078(6) -0.034(5) 0.043(5) -0.010(4)

loop_
_atom_type_symbol
_atom_type_description
_atom_type_scat_dispersion_real
_atom_type_scat_dispersion_imag
_atom_type_scat_source
C C 0.0033 0.0016 'International Tables Vol C Tables 4.2.6.8 and 6.1.1.4'
H H 0.0000 0.0000 'International Tables Vol C Tables 4.2.6.8 and 6.1.1.4'
N N 0.0061 0.0033 'International Tables Vol C Tables 4.2.6.8 and 6.1.1.4'
Nd Nd -0.1943 3.0179 'International Tables Vol C Tables 4.2.6.8 and 6.1.1.4'
Sb Sb -0.5866 1.5461 'International Tables Vol C Tables 4.2.6.8 and 6.1.1.4'
Se Se -0.0929 2.2259 'International Tables Vol C Tables 4.2.6.8 and 6.1.1.4'

loop_
_geom_angle_atom_site_label_1
_geom_angle_atom_site_label_2
_geom_angle_atom_site_label_3
_geom_angle
_geom_angle_site_symmetry_1
_geom_angle_site_symmetry_3
Se3 Sb1 Se4 110.75(3) . .
Se3 Sb1 Se1 108.08(3) . .
Se4 Sb1 Se1 114.05(4) . .
Se3 Sb1 Se2 111.06(3) . .
Se4 Sb1 Se2 110.82(3) . .
Se1 Sb1 Se2 101.75(3) . .
Sb1 Se1 Nd1 90.82(3) . .
Sb1 Se2 Nd1 89.60(2) . .
N2 Nd1 N6 139.4(3) . .
N2 Nd1 N4 77.5(2) . .
N6 Nd1 N4 73.4(2) . .
N2 Nd1 N5 143.3(2) . .
N6 Nd1 N5 63.6(2) . .
N4 Nd1 N5 88.5(2) . .
N2 Nd1 N3 69.4(2) . .
N6 Nd1 N3 119.2(2) . .
N4 Nd1 N3 63.63(19) . .
N5 Nd1 N3 74.0(2) . .
N2 Nd1 N1 62.0(2) . .
N6 Nd1 N1 119.5(2) . .
N4 Nd1 N1 129.5(2) . .
N5 Nd1 N1 141.9(2) . .
N3 Nd1 N1 120.83(19) . .
N2 Nd1 N7 80.6(2) . .
N6 Nd1 N7 63.7(2) . .
N4 Nd1 N7 71.6(2) . .
N5 Nd1 N7 127.0(2) . .
N3 Nd1 N7 130.0(2) . .
N1 Nd1 N7 73.0(2) . .
N2 Nd1 Se1 90.38(19) . .
N6 Nd1 Se1 130.21(16) . .
N4 Nd1 Se1 131.61(14) . .
N5 Nd1 Se1 73.78(16) . .
N3 Nd1 Se1 68.22(13) . .
N1 Nd1 Se1 80.07(13) . .
N7 Nd1 Se1 152.79(15) . .
N2 Nd1 Se2 129.86(16) . .
N6 Nd1 Se2 72.08(16) . .
N4 Nd1 Se2 145.37(15) . .
N5 Nd1 Se2 78.71(15) . .
N3 Nd1 Se2 139.25(13) . .
N1 Nd1 Se2 68.17(12) . .
N7 Nd1 Se2 90.59(15) . .
Se1 Nd1 Se2 75.50(2) . .
C1 N1 Nd1 117.3(5) . .
C1 N1 H1A 108.0 . .
Nd1 N1 H1A 108.0 . .
C1 N1 H1B 108.0 . .
Nd1 N1 H1B 108.0 . .
H1A N1 H1B 107.2 . .
C2 N2 Nd1 119.2(5) . .
C2 N2 H2A 107.5 . .
Nd1 N2 H2A 107.5 . .
C2 N2 H2B 107.5 . .
Nd1 N2 H2B 107.5 . .
H2A N2 H2B 107.0 . .
C3 N3 Nd1 116.4(4) . .
C3 N3 H3A 108.2 . .
Nd1 N3 H3A 108.2 . .
C3 N3 H3B 108.2 . .
Nd1 N3 H3B 108.2 . .
H3A N3 H3B 107.3 . .
C4 N4 Nd1 115.2(5) . .
C4 N4 H4A 108.5 . .
Nd1 N4 H4A 108.5 . .
C4 N4 H4B 108.5 . .
Nd1 N4 H4B 108.5 . .
H4A N4 H4B 107.5 . .
C5 N5 Nd1 116.6(6) . .
C5 N5 H5A 108.1 . .
Nd1 N5 H5A 108.1 . .
C5 N5 H5B 108.1 . .
Nd1 N5 H5B 108.1 . .
H5A N5 H5B 107.3 . .
C6 N6 C7 118.2(8) . .
C6 N6 Nd1 116.2(5) . .
C7 N6 Nd1 113.0(6) . .
C6 N6 H6 102.0 . .
C7 N6 H6 102.0 . .
Nd1 N6 H6 102.0 . .
C8 N7 Nd1 116.4(6) . .
C8 N7 H7A 108.2 . .
Nd1 N7 H7A 108.2 . .
C8 N7 H7B 108.2 . .
Nd1 N7 H7B 108.2 . .
H7A N7 H7B 107.3 . .
N1 C1 C2 110.3(7) . .
N1 C1 H1C 109.6 . .
C2 C1 H1C 109.6 . .
N1 C1 H1D 109.6 . .
C2 C1 H1D 109.6 . .
H1C C1 H1D 108.1 . .
N2 C2 C1 109.0(7) . .
N2 C2 H2C 109.9 . .
C1 C2 H2C 109.9 . .
N2 C2 H2D 109.9 . .
C1 C2 H2D 109.9 . .
H2C C2 H2D 108.3 . .
C4 C3 N3 109.5(6) . .
C4 C3 H3C 109.8 . .
N3 C3 H3C 109.8 . .
C4 C3 H3D 109.8 . .
N3 C3 H3D 109.8 . .
H3C C3 H3D 108.2 . .
N4 C4 C3 113.2(7) . .
N4 C4 H4C 108.9 . .
C3 C4 H4C 108.9 . .
N4 C4 H4D 108.9 . .
C3 C4 H4D 108.9 . .
H4C C4 H4D 107.8 . .
C6 C5 N5 114.2(8) . .
C6 C5 H5C 108.7 . .
N5 C5 H5C 108.7 . .
C6 C5 H5D 108.7 . .
N5 C5 H5D 108.7 . .
H5C C5 H5D 107.6 . .
N6 C6 C5 115.8(9) . .
N6 C6 H6A 108.3 . .
C5 C6 H6A 108.3 . .
N6 C6 H6B 108.3 . .
C5 C6 H6B 108.3 . .
H6A C6 H6B 107.4 . .
N6 C7 C8 116.1(9) . .
N6 C7 H7C 108.3 . .
C8 C7 H7C 108.3 . .
N6 C7 H7D 108.3 . .
C8 C7 H7D 108.3 . .
H7C C7 H7D 107.4 . .
C7 C8 N7 114.2(9) . .
C7 C8 H8A 108.7 . .
N7 C8 H8A 108.7 . .
C7 C8 H8B 108.7 . .
N7 C8 H8B 108.7 . .
H8A C8 H8B 107.6 . .

loop_
_geom_bond_atom_site_label_1
_geom_bond_atom_site_label_2
_geom_bond_distance
_geom_bond_site_symmetry_2
Sb1 Se3 2.4563(10) .
Sb1 Se4 2.4595(9) .
Sb1 Se1 2.4683(9) .
Sb1 Se2 2.4851(9) .
Se1 Nd1 3.1188(9) .
Se2 Nd1 3.1582(9) .
Nd1 N2 2.620(6) .
Nd1 N6 2.641(6) .
Nd1 N4 2.645(6) .
Nd1 N5 2.648(6) .
Nd1 N3 2.668(5) .
Nd1 N1 2.688(6) .
Nd1 N7 2.692(7) .
N1 C1 1.450(10) .
N1 H1A 0.9000 .
N1 H1B 0.9000 .
N2 C2 1.454(10) .
N2 H2A 0.9000 .
N2 H2B 0.9000 .
N3 C3 1.477(9) .
N3 H3A 0.9000 .
N3 H3B 0.9000 .
N4 C4 1.442(10) .
N4 H4A 0.9000 .
N4 H4B 0.9000 .
N5 C5 1.466(11) .
N5 H5A 0.9000 .
N5 H5B 0.9000 .
N6 C6 1.398(11) .
N6 C7 1.420(11) .
N6 H6 0.9100 .
N7 C8 1.463(11) .
N7 H7A 0.9000 .
N7 H7B 0.9000 .
C1 C2 1.479(12) .
C1 H1C 0.9700 .
C1 H1D 0.9700 .
C2 H2C 0.9700 .
C2 H2D 0.9700 .
C3 C4 1.456(11) .
C3 H3C 0.9700 .
C3 H3D 0.9700 .
C4 H4C 0.9700 .
C4 H4D 0.9700 .
C5 C6 1.415(14) .
C5 H5C 0.9700 .
C5 H5D 0.9700 .
C6 H6A 0.9700 .
C6 H6B 0.9700 .
C7 C8 1.438(14) .
C7 H7C 0.9700 .
C7 H7D 0.9700 .
C8 H8A 0.9700 .
C8 H8B 0.9700 .

loop_
_geom_hbond_atom_site_label_D
_geom_hbond_atom_site_label_H
_geom_hbond_atom_site_label_A
_geom_hbond_distance_DH
_geom_hbond_distance_HA
_geom_hbond_distance_DA
_geom_hbond_angle_DHA
_geom_hbond_site_symmetry_A
N1 H1A Se3 0.90 2.89 3.768(6) 165.4 .
N1 H1B Se3 0.90 2.75 3.547(6) 148.4 4_666
N2 H2A Se2 0.90 2.78 3.420(7) 129.1 1_655
N2 H2B Se4 0.90 2.89 3.769(8) 167.0 1_655
N3 H3A Se4 0.90 2.90 3.681(6) 146.6 3_556
N3 H3B Se4 0.90 2.86 3.716(6) 159.7 1_655
N4 H4B Se4 0.90 2.83 3.660(7) 154.7 1_656
N5 H5A Se1 0.90 3.13 3.482(7) 106.0 .
N5 H5B Se4 0.90 2.94 3.832(7) 170.9 3_556
N7 H7B Se3 0.90 2.75 3.631(7) 165.5 4_666

loop_
_geom_torsion_atom_site_label_1
_geom_torsion_atom_site_label_2
_geom_torsion_atom_site_label_3
_geom_torsion_atom_site_label_4
_geom_torsion
_geom_torsion_site_symmetry_1
_geom_torsion_site_symmetry_2
_geom_torsion_site_symmetry_3
_geom_torsion_site_symmetry_4
Se3 Sb1 Se1 Nd1 104.00(3) . . . .
Se4 Sb1 Se1 Nd1 -132.37(3) . . . .
Se2 Sb1 Se1 Nd1 -13.00(3) . . . .
Se3 Sb1 Se2 Nd1 -101.98(3) . . . .
Se4 Sb1 Se2 Nd1 134.47(3) . . . .
Se1 Sb1 Se2 Nd1 12.84(3) . . . .
Sb1 Se1 Nd1 N2 -121.01(16) . . . .
Sb1 Se1 Nd1 N6 60.9(2) . . . .
Sb1 Se1 Nd1 N4 165.4(2) . . . .
Sb1 Se1 Nd1 N5 92.54(16) . . . .
Sb1 Se1 Nd1 N3 171.40(14) . . . .
Sb1 Se1 Nd1 N1 -59.53(13) . . . .
Sb1 Se1 Nd1 N7 -51.0(3) . . . .
Sb1 Se1 Nd1 Se2 10.31(3) . . . .
Sb1 Se2 Nd1 N2 67.8(2) . . . .
Sb1 Se2 Nd1 N6 -151.91(16) . . . .
Sb1 Se2 Nd1 N4 -156.6(3) . . . .
Sb1 Se2 Nd1 N5 -86.20(16) . . . .
Sb1 Se2 Nd1 N3 -37.7(2) . . . .
Sb1 Se2 Nd1 N1 74.69(15) . . . .
Sb1 Se2 Nd1 N7 146.10(15) . . . .
Sb1 Se2 Nd1 Se1 -10.24(3) . . . .
N2 Nd1 N1 C1 12.1(6) . . . .
N6 Nd1 N1 C1 145.5(6) . . . .
N4 Nd1 N1 C1 53.1(6) . . . .
N5 Nd1 N1 C1 -130.5(6) . . . .
N3 Nd1 N1 C1 -26.6(6) . . . .
N7 Nd1 N1 C1 100.4(6) . . . .
Se1 Nd1 N1 C1 -83.7(6) . . . .
Se2 Nd1 N1 C1 -161.9(6) . . . .
N6 Nd1 N2 C2 -86.2(8) . . . .
N4 Nd1 N2 C2 -131.2(8) . . . .
N5 Nd1 N2 C2 158.7(6) . . . .
N3 Nd1 N2 C2 162.5(8) . . . .
N1 Nd1 N2 C2 17.5(7) . . . .
N7 Nd1 N2 C2 -58.1(7) . . . .
Se1 Nd1 N2 C2 96.0(7) . . . .
Se2 Nd1 N2 C2 24.8(8) . . . .
N2 Nd1 N3 C3 74.3(5) . . . .
N6 Nd1 N3 C3 -61.7(6) . . . .
N4 Nd1 N3 C3 -11.6(5) . . . .
N5 Nd1 N3 C3 -108.1(6) . . . .
N1 Nd1 N3 C3 110.4(5) . . . .
N7 Nd1 N3 C3 17.1(6) . . . .
Se1 Nd1 N3 C3 173.4(6) . . . .
Se2 Nd1 N3 C3 -157.9(4) . . . .
N2 Nd1 N4 C4 -89.4(6) . . . .
N6 Nd1 N4 C4 119.3(7) . . . .
N5 Nd1 N4 C4 56.5(6) . . . .
N3 Nd1 N4 C4 -16.4(6) . . . .
N1 Nd1 N4 C4 -125.8(6) . . . .
N7 Nd1 N4 C4 -173.5(7) . . . .
Se1 Nd1 N4 C4 -10.2(7) . . . .
Se2 Nd1 N4 C4 124.0(5) . . . .
N2 Nd1 N5 C5 134.6(7) . . . .
N6 Nd1 N5 C5 -4.2(6) . . . .
N4 Nd1 N5 C5 67.9(6) . . . .
N3 Nd1 N5 C5 130.9(7) . . . .
N1 Nd1 N5 C5 -109.2(7) . . . .
N7 Nd1 N5 C5 2.4(7) . . . .
Se1 Nd1 N5 C5 -157.7(7) . . . .
Se2 Nd1 N5 C5 -79.7(6) . . . .
N2 Nd1 N6 C6 -160.2(7) . . . .
N4 Nd1 N6 C6 -114.1(8) . . . .
N5 Nd1 N6 C6 -17.3(8) . . . .
N3 Nd1 N6 C6 -68.3(8) . . . .
N1 Nd1 N6 C6 119.5(8) . . . .
N7 Nd1 N6 C6 168.6(8) . . . .
Se1 Nd1 N6 C6 16.9(9) . . . .
Se2 Nd1 N6 C6 68.7(8) . . . .
N2 Nd1 N6 C7 58.6(8) . . . .
N4 Nd1 N6 C7 104.7(7) . . . .
N5 Nd1 N6 C7 -158.5(7) . . . .
N3 Nd1 N6 C7 150.5(6) . . . .
N1 Nd1 N6 C7 -21.7(7) . . . .
N7 Nd1 N6 C7 27.4(6) . . . .
Se1 Nd1 N6 C7 -124.4(6) . . . .
Se2 Nd1 N6 C7 -72.5(6) . . . .
N2 Nd1 N7 C8 -167.5(7) . . . .
N6 Nd1 N7 C8 -7.5(7) . . . .
N4 Nd1 N7 C8 -87.6(7) . . . .
N5 Nd1 N7 C8 -14.2(8) . . . .
N3 Nd1 N7 C8 -114.7(7) . . . .
N1 Nd1 N7 C8 129.0(7) . . . .
Se1 Nd1 N7 C8 120.3(6) . . . .
Se2 Nd1 N7 C8 62.1(7) . . . .
Nd1 N1 C1 C2 -38.9(9) . . . .
Nd1 N2 C2 C1 -44.0(10) . . . .
N1 C1 C2 N2 52.4(10) . . . .
Nd1 N3 C3 C4 37.6(8) . . . .
Nd1 N4 C4 C3 44.3(9) . . . .
N3 C3 C4 N4 -53.7(10) . . . .
Nd1 N5 C5 C6 25.1(12) . . . .
C7 N6 C6 C5 178.1(10) . . . .
Nd1 N6 C6 C5 38.9(13) . . . .
N5 C5 C6 N6 -42.5(14) . . . .
C6 N6 C7 C8 171.6(10) . . . .
Nd1 N6 C7 C8 -48.1(12) . . . .
N6 C7 C8 N7 40.7(15) . . . .
Nd1 N7 C8 C7 -12.7(13) . . . .
